data_4121242
loop_
_publ_author_name
'Lydia J. Rono'
'Hatice G. Yayla'
'David Y. Wang'
'Michael F. Armstrong'
'Robert R. Knowles'

_publ_section_title
;
 Enantioselective Photoredox Catalysis Enabled by Proton-Coupled Electron
 Transfer: Development of an Asymmetric Aza-Pinacol Cyclization
;
_journal_name_full 'Journal of the American Chemical Society'
_journal_page_first 17735
_journal_page_last 17738
_journal_paper_doi 10.1021/ja4100595
_journal_volume 135
_journal_year 2013
_chemical_absolute_configuration ad
_chemical_formula_sum 'C14 H22 Br Cl N2 O'
_chemical_formula_weight 349.70
_chemical_name_common C14H22BrClN2O
_space_group_crystal_system monoclinic
_space_group_IT_number 4
_space_group_name_Hall 'P 2yb'
_space_group_name_H-M_alt 'P 1 21 1'
_symmetry_space_group_name_Hall 'P 2yb'
_symmetry_space_group_name_H-M 'P 1 21 1'
_atom_sites_solution_hydrogens geom
_atom_sites_solution_primary direct
_atom_sites_solution_secondary difmap
_audit_creation_method 'APEX2 v2013.4-1'
_cell_angle_alpha 90
_cell_angle_beta 94.47(2)
_cell_angle_gamma 90
_cell_formula_units_Z 2
_cell_length_a 5.7790(8)
_cell_length_b 10.6400(13)
_cell_length_c 12.4930(15)
_cell_measurement_reflns_used 121
_cell_measurement_temperature 100.(2)
_cell_measurement_theta_max 26.2114
_cell_measurement_theta_min 4.1813
_cell_volume 765.84(17)
_computing_cell_refinement 'APEX2 v2013.4-1 (Bruker AXS)'
_computing_data_collection 'Bruker Instrument Service v2012.12.0.3'
_computing_data_reduction 'SAINT V8.30C (Bruker AXS Inc., 2013)'
_computing_structure_refinement 'SHELXL-97 (Sheldrick, 2008)'
_computing_structure_solution 'SHELXS-97 (Sheldrick, 2008)'
_diffrn_ambient_temperature 100.(2)
_diffrn_detector_area_resol_mean 8.3333
_diffrn_measured_fraction_theta_full 0.986
_diffrn_measured_fraction_theta_max 0.986
_diffrn_radiation_type 'Cu K\a'
_diffrn_radiation_wavelength 1.54178
_diffrn_reflns_av_R_equivalents 0.0301
_diffrn_reflns_av_sigmaI/netI 0.0451
_diffrn_reflns_limit_h_max 6
_diffrn_reflns_limit_h_min -6
_diffrn_reflns_limit_k_max 12
_diffrn_reflns_limit_k_min -11
_diffrn_reflns_limit_l_max 14
_diffrn_reflns_limit_l_min -14
_diffrn_reflns_number 5144
_diffrn_reflns_theta_full 66.02
_diffrn_reflns_theta_max 66.02
_diffrn_reflns_theta_min 3.55
_diffrn_source 'ImuS micro-focus source'
_exptl_absorpt_coefficient_mu 5.213
_exptl_absorpt_correction_T_max 0.83
_exptl_absorpt_correction_T_min 0.50
_exptl_absorpt_correction_type multi-scan
_exptl_absorpt_process_details 'SADABS V2008/1 (Bruker AXS)'
_exptl_crystal_colour 'translucent pale yellow'
_exptl_crystal_density_diffrn 1.516
_exptl_crystal_description plate
_exptl_crystal_F_000 360
_exptl_crystal_size_max 0.280
_exptl_crystal_size_mid 0.080
_exptl_crystal_size_min 0.040
_refine_diff_density_max 0.745
_refine_diff_density_min -0.358
_refine_ls_abs_structure_details 'Flack H D (1983), Acta Cryst. A39, 876-881'
_refine_ls_abs_structure_Flack 0.033(15)
_refine_ls_extinction_method none
_refine_ls_goodness_of_fit_ref 1.080
_refine_ls_hydrogen_treatment mixed
_refine_ls_matrix_type full
_refine_ls_number_parameters 175
_refine_ls_number_reflns 2301
_refine_ls_number_restraints 1
_refine_ls_restrained_S_all 1.080
_refine_ls_R_factor_all 0.0257
_refine_ls_R_factor_gt 0.0255
_refine_ls_shift/su_max 0.003
_refine_ls_shift/su_mean 0.000
_refine_ls_structure_factor_coef Fsqd
_refine_ls_weighting_details 'calc w=1/[\s^2^(Fo^2^)+(0.0418P)^2^+0.0101P] where P=(Fo^2^+2Fc^2^)/3'
_refine_ls_weighting_scheme calc
_refine_ls_wR_factor_gt 0.0663
_refine_ls_wR_factor_ref 0.0665
_reflns_number_gt 2285
_reflns_number_total 2301
_reflns_threshold_expression >2sigma(I)
_cod_data_source_file ja4100595_si_002.cif
_cod_data_source_block report_cif
_cod_original_cell_volume 765.8(16)
_cod_database_code 4121242

loop_
_space_group_symop_operation_xyz
'x, y, z'
'-x, y+1/2, -z'

loop_
_atom_site_type_symbol
_atom_site_label
_atom_site_fract_x
_atom_site_fract_y
_atom_site_fract_z
_atom_site_U_iso_or_equiv
_atom_site_adp_type
_atom_site_calc_flag
_atom_site_refinement_flags_posn
_atom_site_occupancy
Br Br17 1.09522(4) 1.25998(3) 0.170818(18) 0.02394(12) Uani d . 1
Cl Cl19 0.65679(10) 0.35256(7) 0.51018(5) 0.02289(16) Uani d . 1
O O18 0.4033(3) 0.7445(2) 0.25384(12) 0.0190(4) Uani d . 1
H H18 0.4336 0.7692 0.3173 0.029 Uiso calc R 1
N N3 0.8956(4) 0.5919(2) 0.44821(15) 0.0147(4) Uani d . 1
H H3 0.7912 0.5335 0.4434 0.022 Uiso d R 1
N N4 0.8229(4) 0.6865(2) 0.36823(15) 0.0165(4) Uani d . 1
H H4 0.9295 0.744 0.3692 0.025 Uiso d R 1
C C1 0.8719(5) 0.6492(3) 0.55596(19) 0.0197(6) Uani d . 1
H H1C 0.9927 0.713 0.5703 0.029 Uiso calc R 1
H H1B 0.8887 0.5837 0.6112 0.029 Uiso calc R 1
H H1A 0.7188 0.6885 0.5571 0.029 Uiso calc R 1
C C2 1.1322(5) 0.5376(3) 0.4390(2) 0.0214(6) Uani d . 1
H H2A 1.1382 0.4974 0.3687 0.032 Uiso calc R 1
H H2C 1.1649 0.475 0.4957 0.032 Uiso calc R 1
H H2B 1.2483 0.6048 0.4466 0.032 Uiso calc R 1
C C5 0.7789(4) 0.6393(3) 0.25689(19) 0.0156(5) Uani d . 1
H H5 0.9278 0.6368 0.2212 0.019 Uiso calc R 1
C C10 0.6123(4) 0.7392(3) 0.20021(19) 0.0169(6) Uani d . 1
C C11 0.7303(4) 0.8677(3) 0.19599(18) 0.0164(5) Uani d . 1
C C12 0.9375(4) 0.8806(3) 0.14559(18) 0.0183(5) Uani d . 1
H H12 1.0063 0.8085 0.1164 0.022 Uiso calc R 1
C C6 0.6661(5) 0.5095(3) 0.2516(2) 0.0192(6) Uani d . 1
H H6B 0.5251 0.5106 0.2919 0.023 Uiso calc R 1
H H6A 0.7752 0.4471 0.2859 0.023 Uiso calc R 1
C C13 1.0438(4) 0.9971(3) 0.13757(19) 0.0179(5) Uani d . 1
H H13 1.1849 1.0048 0.1038 0.022 Uiso calc R 1
C C7 0.6002(5) 0.4708(3) 0.1346(2) 0.0209(6) Uani d . 1
H H7B 0.7421 0.4661 0.0952 0.025 Uiso calc R 1
H H7A 0.528 0.3864 0.1332 0.025 Uiso calc R 1
C C8 0.4307(5) 0.5652(3) 0.0789(2) 0.0233(6) Uani d . 1
H H8B 0.3951 0.5403 0.003 0.028 Uiso calc R 1
H H8A 0.2838 0.5655 0.1147 0.028 Uiso calc R 1
C C9 0.5382(4) 0.6967(3) 0.08393(19) 0.0199(6) Uani d . 1
H H9B 0.4244 0.7575 0.0509 0.024 Uiso calc R 1
H H9A 0.6757 0.6975 0.0414 0.024 Uiso calc R 1
C C14 0.9407(4) 1.1018(3) 0.17964(18) 0.0177(5) Uani d . 1
C C15 0.6331(5) 0.9759(3) 0.2388(2) 0.0182(6) Uani d . 1
H H15 0.494 0.969 0.2742 0.022 Uiso calc R 1
C C16 0.7370(4) 1.0932(3) 0.23015(19) 0.0189(6) Uani d . 1
H H16 0.669 1.1661 0.2585 0.023 Uiso calc R 1

loop_
_atom_site_aniso_label
_atom_site_aniso_U_11
_atom_site_aniso_U_22
_atom_site_aniso_U_33
_atom_site_aniso_U_12
_atom_site_aniso_U_13
_atom_site_aniso_U_23
Br17 0.02759(16) 0.02076(18) 0.02396(15) -0.00395(12) 0.00523(9) 0.00007(12)
Cl19 0.0239(3) 0.0203(4) 0.0251(3) -0.0006(2) 0.0056(2) 0.0067(3)
O18 0.0174(8) 0.0235(12) 0.0161(7) 0.0020(7) 0.0004(6) 0.0007(8)
N3 0.0173(9) 0.0154(12) 0.0111(9) 0.0009(9) -0.0002(7) 0.0044(8)
N4 0.0241(10) 0.0120(12) 0.0126(10) 0.0020(9) -0.0034(7) 0.0024(8)
C1 0.0262(13) 0.0230(17) 0.0096(11) -0.0002(11) -0.0003(8) -0.0002(10)
C2 0.0192(13) 0.0212(17) 0.0232(13) 0.0042(11) -0.0021(10) 0.0010(11)
C5 0.0168(12) 0.0201(16) 0.0099(11) 0.0015(10) 0.0002(8) -0.0001(10)
C10 0.0170(11) 0.024(2) 0.0097(10) 0.0011(10) 0.0006(8) 0.0017(11)
C11 0.0180(12) 0.0182(15) 0.0123(11) 0.0013(10) -0.0042(8) 0.0035(10)
C12 0.0180(12) 0.0223(16) 0.0140(10) 0.0038(10) -0.0016(8) 0.0038(10)
C6 0.0225(14) 0.0196(17) 0.0153(13) 0.0010(11) 0.0007(10) -0.0001(11)
C13 0.0141(11) 0.0256(16) 0.0136(11) 0.0014(10) -0.0028(9) 0.0039(10)
C7 0.0260(14) 0.0226(17) 0.0138(12) -0.0038(11) -0.0010(9) -0.0025(11)
C8 0.0214(13) 0.0317(18) 0.0161(12) -0.0044(12) -0.0035(9) -0.0019(11)
C9 0.0222(12) 0.0264(16) 0.0106(11) -0.0006(11) -0.0027(9) 0.0021(10)
C14 0.0206(13) 0.0197(15) 0.0119(10) -0.0028(10) -0.0049(9) 0.0047(10)
C15 0.0153(12) 0.0264(18) 0.0128(12) 0.0000(11) 0.0004(9) 0.0017(11)
C16 0.0206(12) 0.0221(16) 0.0135(11) 0.0027(11) -0.0020(9) -0.0023(10)

loop_
_atom_type_symbol
_atom_type_description
_atom_type_scat_dispersion_real
_atom_type_scat_dispersion_imag
_atom_type_scat_source
C C 0.0181 0.0091 'International Tables Vol C Tables 4.2.6.8 and 6.1.1.4'
H H 0.0000 0.0000 'International Tables Vol C Tables 4.2.6.8 and 6.1.1.4'
N N 0.0311 0.0180 'International Tables Vol C Tables 4.2.6.8 and 6.1.1.4'
O O 0.0492 0.0322 'International Tables Vol C Tables 4.2.6.8 and 6.1.1.4'
Cl Cl 0.3639 0.7018 'International Tables Vol C Tables 4.2.6.8 and 6.1.1.4'
Br Br -0.6763 1.2805 'International Tables Vol C Tables 4.2.6.8 and 6.1.1.4'

loop_
_geom_angle_atom_site_label_1
_geom_angle_atom_site_label_2
_geom_angle_atom_site_label_3
_geom_angle
C10 O18 H18 109.5
N4 N3 C1 107.1(2)
N4 N3 C2 115.5(2)
C1 N3 C2 112.02(19)
N4 N3 H3 106.7
C1 N3 H3 104.1
C2 N3 H3 110.7
N3 N4 C5 115.4(2)
N3 N4 H4 108.2
C5 N4 H4 108.8
N3 C1 H1C 109.5
N3 C1 H1B 109.5
H1C C1 H1B 109.5
N3 C1 H1A 109.5
H1C C1 H1A 109.5
H1B C1 H1A 109.5
N3 C2 H2A 109.5
N3 C2 H2C 109.5
H2A C2 H2C 109.5
N3 C2 H2B 109.5
H2A C2 H2B 109.5
H2C C2 H2B 109.5
N4 C5 C6 112.9(2)
N4 C5 C10 104.4(2)
C6 C5 C10 110.4(2)
N4 C5 H5 109.7
C6 C5 H5 109.7
C10 C5 H5 109.7
O18 C10 C11 112.1(2)
O18 C10 C9 105.6(2)
C11 C10 C9 108.6(2)
O18 C10 C5 109.1(2)
C11 C10 C5 111.2(2)
C9 C10 C5 109.9(2)
C12 C11 C15 118.1(3)
C12 C11 C10 120.1(2)
C15 C11 C10 121.8(2)
C13 C12 C11 121.1(3)
C13 C12 H12 119.4
C11 C12 H12 119.4
C5 C6 C7 110.9(2)
C5 C6 H6B 109.5
C7 C6 H6B 109.5
C5 C6 H6A 109.5
C7 C6 H6A 109.5
H6B C6 H6A 108.1
C14 C13 C12 118.9(3)
C14 C13 H13 120.5
C12 C13 H13 120.5
C8 C7 C6 111.0(3)
C8 C7 H7B 109.4
C6 C7 H7B 109.4
C8 C7 H7A 109.4
C6 C7 H7A 109.4
H7B C7 H7A 108.0
C9 C8 C7 109.7(2)
C9 C8 H8B 109.7
C7 C8 H8B 109.7
C9 C8 H8A 109.7
C7 C8 H8A 109.7
H8B C8 H8A 108.2
C8 C9 C10 112.8(2)
C8 C9 H9B 109.0
C10 C9 H9B 109.0
C8 C9 H9A 109.0
C10 C9 H9A 109.0
H9B C9 H9A 107.8
C16 C14 C13 121.8(3)
C16 C14 Br17 120.2(2)
C13 C14 Br17 118.0(2)
C16 C15 C11 121.2(3)
C16 C15 H15 119.4
C11 C15 H15 119.4
C14 C16 C15 118.8(3)
C14 C16 H16 120.6
C15 C16 H16 120.6

loop_
_geom_bond_atom_site_label_1
_geom_bond_atom_site_label_2
_geom_bond_distance
Br17 C14 1.913(3)
O18 C10 1.427(3)
O18 H18 0.84
N3 N4 1.457(3)
N3 C1 1.494(4)
N3 C2 1.497(4)
N3 H3 0.8652
N4 C5 1.482(4)
N4 H4 0.868
C1 H1C 0.98
C1 H1B 0.98
C1 H1A 0.98
C2 H2A 0.98
C2 H2C 0.98
C2 H2B 0.98
C5 C6 1.526(5)
C5 C10 1.566(4)
C5 H5 1.0
C10 C11 1.531(4)
C10 C9 1.550(3)
C11 C12 1.402(4)
C11 C15 1.405(4)
C12 C13 1.391(5)
C12 H12 0.95
C6 C7 1.538(4)
C6 H6B 0.99
C6 H6A 0.99
C13 C14 1.386(4)
C13 H13 0.95
C7 C8 1.532(4)
C7 H7B 0.99
C7 H7A 0.99
C8 C9 1.531(5)
C8 H8B 0.99
C8 H8A 0.99
C9 H9B 0.99
C9 H9A 0.99
C14 C16 1.381(4)
C15 C16 1.393(5)
C15 H15 0.95
C16 H16 0.95

loop_
_geom_torsion_atom_site_label_1
_geom_torsion_atom_site_label_2
_geom_torsion_atom_site_label_3
_geom_torsion_atom_site_label_4
_geom_torsion
C1 N3 N4 C5 -165.7(2)
C2 N3 N4 C5 68.7(3)
N3 N4 C5 C6 37.2(3)
N3 N4 C5 C10 157.21(19)
N4 C5 C10 O18 -60.8(3)
C6 C5 C10 O18 60.8(3)
N4 C5 C10 C11 63.3(2)
C6 C5 C10 C11 -175.0(2)
N4 C5 C10 C9 -176.3(2)
C6 C5 C10 C9 -54.7(3)
O18 C10 C11 C12 -179.58(18)
C9 C10 C11 C12 -63.2(3)
C5 C10 C11 C12 57.9(3)
O18 C10 C11 C15 -1.6(3)
C9 C10 C11 C15 114.8(3)
C5 C10 C11 C15 -124.0(2)
C15 C11 C12 C13 -0.3(3)
C10 C11 C12 C13 177.8(2)
N4 C5 C6 C7 173.9(2)
C10 C5 C6 C7 57.5(3)
C11 C12 C13 C14 -0.5(3)
C5 C6 C7 C8 -59.3(3)
C6 C7 C8 C9 57.3(3)
C7 C8 C9 C10 -56.0(3)
O18 C10 C9 C8 -62.9(3)
C11 C10 C9 C8 176.6(2)
C5 C10 C9 C8 54.7(3)
C12 C13 C14 C16 0.7(3)
C12 C13 C14 Br17 178.37(16)
C12 C11 C15 C16 1.0(4)
C10 C11 C15 C16 -177.1(2)
C13 C14 C16 C15 0.0(3)
Br17 C14 C16 C15 -177.66(17)
C11 C15 C16 C14 -0.8(4)
